data_2225550
loop_
_publ_author_name
'Tadbuppa, Primjira P.'
'Tiekink, Edward R. T.'

_publ_section_title
;
 [(<i>Z</i>)-<i>O</i>-Ethyl
 <i>N</i>-phenylthiocarbamato-\k<i>S</i>](tricyclohexylphosphine-\k<i>P</i>)gold(I):
 a monoclinic polymorph
;
_journal_coeditor_code HG2657
_journal_issue 4
_journal_name_full 'Acta Crystallographica Section E'
_journal_page_first m402
_journal_paper_doi 10.1107/S1600536810009086
_journal_volume 66
_journal_year 2010
_chemical_formula_iupac '[Au (C9 H10 N O S) (C18 H33 P)]'
_chemical_formula_moiety 'C27 H43 Au N O P S'
_chemical_formula_sum 'C27 H43 Au N O P S'
_chemical_formula_weight 657.62
_chemical_name_systematic
;
[(<i>Z</i>)-<i>O</i>-ethyl
<i>N</i>-phenylthiocarbamato-\k<i>S</i>](tricyclohexylphosphine-
\k<i>P</i>)gold(I)
;
_space_group_IT_number 14
_symmetry_cell_setting monoclinic
_symmetry_space_group_name_Hall '-P 2yn'
_symmetry_space_group_name_H-M 'P 1 21/n 1'
_atom_sites_solution_hydrogens geom
_atom_sites_solution_primary direct
_atom_sites_solution_secondary difmap
_audit_creation_method SHELXL-97
_cell_angle_alpha 90
_cell_angle_beta 90.4480(10)
_cell_angle_gamma 90
_cell_formula_units_Z 4
_cell_length_a 16.1587(7)
_cell_length_b 9.1138(4)
_cell_length_c 18.7246(9)
_cell_measurement_reflns_used 6662
_cell_measurement_temperature 223(2)
_cell_measurement_theta_max 29.9
_cell_measurement_theta_min 2.5
_cell_volume 2757.4(2)
_computing_cell_refinement 'SAINT (Bruker, 2000)'
_computing_data_collection 'SMART (Bruker, 2000)'
_computing_data_reduction 'SAINT (Bruker, 2000)'
_computing_molecular_graphics 'ORTEP-3 (Farrugia, 1997) and DIAMOND (Brandenburg, 2006)'
_computing_publication_material 'publCIF (Westrip, 2010)'
_computing_structure_refinement 'SHELXL97 (Sheldrick, 2008)'
_computing_structure_solution 'PATTY in DIRDIF92 (Beurskens <i>et al.</i>,  1992)'
_diffrn_ambient_temperature 223(2)
_diffrn_measured_fraction_theta_full 0.999
_diffrn_measured_fraction_theta_max 0.999
_diffrn_measurement_device_type 'Bruker SMART CCD'
_diffrn_measurement_method '\w scans'
_diffrn_radiation_monochromator graphite
_diffrn_radiation_source 'fine-focus sealed tube'
_diffrn_radiation_type MoK\a
_diffrn_radiation_wavelength 0.71069
_diffrn_reflns_av_R_equivalents 0.045
_diffrn_reflns_av_sigmaI/netI 0.048
_diffrn_reflns_limit_h_max 20
_diffrn_reflns_limit_h_min -18
_diffrn_reflns_limit_k_max 11
_diffrn_reflns_limit_k_min -9
_diffrn_reflns_limit_l_max 23
_diffrn_reflns_limit_l_min -24
_diffrn_reflns_number 18648
_diffrn_reflns_theta_full 27.5
_diffrn_reflns_theta_max 27.5
_diffrn_reflns_theta_min 1.7
_diffrn_standards_decay_% 0
_diffrn_standards_number 0
_exptl_absorpt_coefficient_mu 5.488
_exptl_absorpt_correction_T_max 1
_exptl_absorpt_correction_T_min 0.328
_exptl_absorpt_correction_type multi-scan
_exptl_absorpt_process_details '(SADABS; Bruker, 2000)'
_exptl_crystal_colour colourless
_exptl_crystal_density_diffrn 1.584
_exptl_crystal_density_method 'not measured'
_exptl_crystal_description prism
_exptl_crystal_F_000 1320
_exptl_crystal_size_max 0.39
_exptl_crystal_size_mid 0.10
_exptl_crystal_size_min 0.07
_refine_diff_density_max 0.69
_refine_diff_density_min -1.03
_refine_ls_extinction_method none
_refine_ls_goodness_of_fit_ref 1.01
_refine_ls_hydrogen_treatment constr
_refine_ls_matrix_type full
_refine_ls_number_parameters 290
_refine_ls_number_reflns 6309
_refine_ls_number_restraints 0
_refine_ls_restrained_S_all 1.01
_refine_ls_R_factor_all 0.032
_refine_ls_R_factor_gt 0.025
_refine_ls_shift/su_max 0.001
_refine_ls_shift/su_mean 0.000
_refine_ls_structure_factor_coef Fsqd
_refine_ls_weighting_details 'calc w=1/[\s^2^(Fo^2^)+(0.0174P)^2^] where P=(Fo^2^+2Fc^2^)/3'
_refine_ls_weighting_scheme calc
_refine_ls_wR_factor_gt 0.055
_refine_ls_wR_factor_ref 0.057
_reflns_number_gt 5468
_reflns_number_total 6309
_reflns_threshold_expression I>2\s(I)
_cod_data_source_file hg2657.cif
_cod_data_source_block I
_cod_original_sg_symbol_H-M 'P 21/n'
_cod_database_code 2225550
_cod_database_fobs_code 2225550

loop_
_symmetry_equiv_pos_as_xyz
'x, y, z'
'-x+1/2, y+1/2, -z+1/2'
'-x, -y, -z'
'x-1/2, -y-1/2, z-1/2'

loop_
_atom_site_type_symbol
_atom_site_label
_atom_site_fract_x
_atom_site_fract_y
_atom_site_fract_z
_atom_site_U_iso_or_equiv
_atom_site_adp_type
_atom_site_calc_flag
_atom_site_refinement_flags
_atom_site_occupancy
_atom_site_disorder_assembly
_atom_site_disorder_group
Au Au 0.117624(6) 0.111622(12) 0.183207(6) 0.01601(4) Uani d . 1 . .
S S1 0.03607(5) 0.02561(9) 0.27503(5) 0.02352(18) Uani d . 1 . .
P P1 0.20646(4) 0.19446(8) 0.09908(4) 0.01485(16) Uani d . 1 . .
O O1 -0.04247(12) 0.2578(2) 0.22844(12) 0.0247(5) Uani d . 1 . .
N N1 -0.11098(15) 0.1371(3) 0.31544(15) 0.0275(7) Uani d . 1 . .
C C1 -0.04832(18) 0.1457(4) 0.27632(17) 0.0202(7) Uani d . 1 . .
C C2 -0.12197(18) 0.0201(4) 0.36357(19) 0.0271(8) Uani d . 1 . .
C C3 -0.1686(2) -0.0999(5) 0.3430(3) 0.0497(12) Uani d . 1 . .
H H3 -0.1876 -0.1085 0.2956 0.060 Uiso calc R 1 . .
C C4 -0.1874(2) -0.2076(6) 0.3926(3) 0.0658(16) Uani d . 1 . .
H H4 -0.2181 -0.2900 0.3782 0.079 Uiso calc R 1 . .
C C5 -0.1621(3) -0.1962(6) 0.4617(3) 0.0577(14) Uani d . 1 . .
H H5 -0.1765 -0.2689 0.4950 0.069 Uiso calc R 1 . .
C C6 -0.1157(3) -0.0787(5) 0.4826(2) 0.0533(13) Uani d . 1 . .
H H6 -0.0974 -0.0709 0.5302 0.064 Uiso calc R 1 . .
C C7 -0.0953(2) 0.0294(5) 0.4335(2) 0.0424(10) Uani d . 1 . .
H H7 -0.0630 0.1099 0.4482 0.051 Uiso calc R 1 . .
C C8 -0.1138(2) 0.3525(4) 0.2245(2) 0.0387(10) Uani d . 1 . .
H H8A -0.1228 0.4006 0.2706 0.046 Uiso calc R 1 . .
H H8B -0.1633 0.2957 0.2121 0.046 Uiso calc R 1 . .
C C9 -0.0966(3) 0.4645(5) 0.1680(3) 0.0651(16) Uani d . 1 . .
H H9A -0.0493 0.5234 0.1821 0.098 Uiso calc R 1 . .
H H9B -0.1446 0.5274 0.1619 0.098 Uiso calc R 1 . .
H H9C -0.0849 0.4153 0.1232 0.098 Uiso calc R 1 . .
C C10 0.1927(2) 0.1200(3) 0.00840(17) 0.0206(7) Uani d . 1 . .
H H10 0.2318 0.0366 0.0056 0.025 Uiso calc R 1 . .
C C11 0.2174(2) 0.2222(4) -0.05252(17) 0.0252(7) Uani d . 1 . .
H H11A 0.2737 0.2587 -0.0439 0.030 Uiso calc R 1 . .
H H11B 0.1800 0.3068 -0.0537 0.030 Uiso calc R 1 . .
C C12 0.2141(2) 0.1444(4) -0.12399(19) 0.0378(9) Uani d . 1 . .
H H12A 0.2256 0.2151 -0.1621 0.045 Uiso calc R 1 . .
H H12B 0.2570 0.0686 -0.1252 0.045 Uiso calc R 1 . .
C C13 0.1312(3) 0.0750(5) -0.1373(2) 0.0545(13) Uani d . 1 . .
H H13A 0.1331 0.0193 -0.1820 0.065 Uiso calc R 1 . .
H H13B 0.0895 0.1524 -0.1430 0.065 Uiso calc R 1 . .
C C14 0.1053(2) -0.0270(4) -0.0771(2) 0.0386(10) Uani d . 1 . .
H H14A 0.0491 -0.0631 -0.0864 0.046 Uiso calc R 1 . .
H H14B 0.1426 -0.1118 -0.0754 0.046 Uiso calc R 1 . .
C C15 0.1079(2) 0.0531(4) -0.00506(19) 0.0301(8) Uani d . 1 . .
H H15A 0.0659 0.1307 -0.0048 0.036 Uiso calc R 1 . .
H H15B 0.0950 -0.0161 0.0333 0.036 Uiso calc R 1 . .
C C16 0.31353(18) 0.1463(3) 0.12613(17) 0.0186(7) Uani d . 1 . .
H H16 0.3237 0.1925 0.1732 0.022 Uiso calc R 1 . .
C C17 0.32012(19) -0.0192(3) 0.13699(18) 0.0239(7) Uani d . 1 . .
H H17A 0.3066 -0.0691 0.0920 0.029 Uiso calc R 1 . .
H H17B 0.2796 -0.0501 0.1726 0.029 Uiso calc R 1 . .
C C18 0.4071(2) -0.0660(4) 0.1619(2) 0.0357(9) Uani d . 1 . .
H H18A 0.4179 -0.0275 0.2099 0.043 Uiso calc R 1 . .
H H18B 0.4101 -0.1733 0.1640 0.043 Uiso calc R 1 . .
C C19 0.4719(2) -0.0092(4) 0.1113(2) 0.0407(10) Uani d . 1 . .
H H19A 0.5270 -0.0353 0.1296 0.049 Uiso calc R 1 . .
H H19B 0.4646 -0.0558 0.0646 0.049 Uiso calc R 1 . .
C C20 0.46621(19) 0.1550(4) 0.1030(2) 0.0407(10) Uani d . 1 . .
H H20A 0.4779 0.2021 0.1491 0.049 Uiso calc R 1 . .
H H20B 0.5080 0.1883 0.0690 0.049 Uiso calc R 1 . .
C C21 0.38063(19) 0.2009(4) 0.0767(2) 0.0309(8) Uani d . 1 . .
H H21A 0.3780 0.3082 0.0737 0.037 Uiso calc R 1 . .
H H21B 0.3711 0.1613 0.0287 0.037 Uiso calc R 1 . .
C C22 0.20142(18) 0.3951(3) 0.09267(17) 0.0173(6) Uani d . 1 . .
H H22 0.2379 0.4275 0.0535 0.021 Uiso calc R 1 . .
C C23 0.2312(2) 0.4662(3) 0.16227(17) 0.0226(7) Uani d . 1 . .
H H23A 0.2890 0.4386 0.1713 0.027 Uiso calc R 1 . .
H H23B 0.1979 0.4297 0.2020 0.027 Uiso calc R 1 . .
C C24 0.2244(2) 0.6331(3) 0.1587(2) 0.0300(8) Uani d . 1 . .
H H24A 0.2413 0.6749 0.2048 0.036 Uiso calc R 1 . .
H H24B 0.2622 0.6703 0.1223 0.036 Uiso calc R 1 . .
C C25 0.1374(2) 0.6827(4) 0.1411(2) 0.0346(9) Uani d . 1 . .
H H25A 0.1363 0.7897 0.1361 0.041 Uiso calc R 1 . .
H H25B 0.1004 0.6557 0.1802 0.041 Uiso calc R 1 . .
C C26 0.1068(2) 0.6113(3) 0.0713(2) 0.0356(9) Uani d . 1 . .
H H26A 0.0492 0.6400 0.0622 0.043 Uiso calc R 1 . .
H H26B 0.1403 0.6465 0.0314 0.043 Uiso calc R 1 . .
C C27 0.11259(19) 0.4447(4) 0.0756(2) 0.0288(8) Uani d . 1 . .
H H27A 0.0947 0.4020 0.0300 0.035 Uiso calc R 1 . .
H H27B 0.0754 0.4089 0.1128 0.035 Uiso calc R 1 . .

loop_
_atom_site_aniso_label
_atom_site_aniso_U_11
_atom_site_aniso_U_22
_atom_site_aniso_U_33
_atom_site_aniso_U_12
_atom_site_aniso_U_13
_atom_site_aniso_U_23
Au 0.01606(7) 0.01665(7) 0.01538(7) -0.00120(5) 0.00363(4) 0.00123(5)
S1 0.0197(4) 0.0271(4) 0.0238(4) 0.0031(3) 0.0081(3) 0.0092(4)
P1 0.0161(4) 0.0142(4) 0.0143(4) -0.0029(3) 0.0035(3) 0.0005(3)
O1 0.0172(11) 0.0253(12) 0.0317(14) 0.0033(10) 0.0014(9) 0.0071(11)
N1 0.0210(14) 0.0333(18) 0.0284(17) 0.0005(12) 0.0071(12) 0.0008(13)
C1 0.0176(15) 0.0240(17) 0.0188(17) -0.0008(13) -0.0011(12) -0.0015(13)
C2 0.0142(15) 0.038(2) 0.029(2) 0.0067(15) 0.0108(13) 0.0069(16)
C3 0.039(2) 0.066(3) 0.044(3) -0.024(2) -0.0044(19) 0.021(2)
C4 0.037(2) 0.081(4) 0.079(4) -0.026(2) -0.003(2) 0.044(3)
C5 0.039(2) 0.081(4) 0.053(3) 0.017(2) 0.028(2) 0.040(3)
C6 0.063(3) 0.069(3) 0.028(2) 0.039(3) 0.010(2) 0.005(2)
C7 0.049(2) 0.046(3) 0.032(2) 0.021(2) 0.0047(18) -0.0040(19)
C8 0.0250(18) 0.035(2) 0.056(3) 0.0094(17) 0.0031(17) 0.015(2)
C9 0.038(2) 0.059(3) 0.098(4) 0.019(2) 0.013(2) 0.045(3)
C10 0.0273(17) 0.0185(16) 0.0161(17) -0.0043(13) 0.0036(13) -0.0021(13)
C11 0.0290(17) 0.0302(19) 0.0165(17) -0.0132(15) 0.0018(13) 0.0030(14)
C12 0.048(2) 0.049(2) 0.0159(19) -0.020(2) 0.0082(16) -0.0027(17)
C13 0.060(3) 0.086(3) 0.018(2) -0.036(3) -0.0020(19) -0.009(2)
C14 0.035(2) 0.050(2) 0.031(2) -0.0275(19) 0.0014(16) -0.0104(19)
C15 0.0273(18) 0.040(2) 0.0228(19) -0.0099(17) 0.0040(14) -0.0038(17)
C16 0.0201(15) 0.0162(16) 0.0196(17) -0.0033(13) 0.0024(12) 0.0012(13)
C17 0.0241(16) 0.0191(17) 0.0284(19) 0.0005(14) 0.0006(14) 0.0052(14)
C18 0.033(2) 0.032(2) 0.042(2) 0.0083(17) 0.0012(17) 0.0108(18)
C19 0.0258(19) 0.044(2) 0.052(3) 0.0144(17) 0.0063(17) 0.009(2)
C20 0.0159(17) 0.046(2) 0.060(3) -0.0023(17) 0.0051(17) 0.017(2)
C21 0.0236(17) 0.0274(19) 0.042(2) -0.0009(15) 0.0054(15) 0.0130(17)
C22 0.0203(15) 0.0151(15) 0.0164(16) -0.0017(12) 0.0002(12) 0.0005(12)
C23 0.0288(17) 0.0185(17) 0.0204(18) -0.0021(14) 0.0002(13) -0.0027(14)
C24 0.048(2) 0.0155(17) 0.027(2) -0.0046(16) 0.0011(16) -0.0041(14)
C25 0.042(2) 0.0171(18) 0.044(2) 0.0057(16) 0.0068(18) -0.0020(17)
C26 0.039(2) 0.0241(19) 0.043(2) 0.0098(16) -0.0061(18) 0.0016(17)
C27 0.0243(17) 0.0246(18) 0.037(2) 0.0051(15) -0.0049(15) -0.0035(16)

loop_
_atom_type_symbol
_atom_type_description
_atom_type_scat_dispersion_real
_atom_type_scat_dispersion_imag
_atom_type_scat_source
C C 0.0033 0.0016 'International Tables Vol C Tables 4.2.6.8 and 6.1.1.4'
H H 0.0000 0.0000 'International Tables Vol C Tables 4.2.6.8 and 6.1.1.4'
Au Au -2.0133 8.8022 'International Tables Vol C Tables 4.2.6.8 and 6.1.1.4'
N N 0.0061 0.0033 'International Tables Vol C Tables 4.2.6.8 and 6.1.1.4'
O O 0.0106 0.0060 'International Tables Vol C Tables 4.2.6.8 and 6.1.1.4'
S S 0.1246 0.1234 'International Tables Vol C Tables 4.2.6.8 and 6.1.1.4'
P P 0.1023 0.0942 'International Tables Vol C Tables 4.2.6.8 and 6.1.1.4'

loop_
_geom_angle_atom_site_label_1
_geom_angle_atom_site_label_2
_geom_angle_atom_site_label_3
_geom_angle_site_symmetry_1
_geom_angle_site_symmetry_3
_geom_angle
_geom_angle_publ_flag
P1 Au S1 . . 175.43(3) y
C1 S1 Au . . 104.30(11) ?
C22 P1 C16 . . 107.15(14) ?
C22 P1 C10 . . 107.59(14) ?
C16 P1 C10 . . 105.70(15) ?
C22 P1 Au . . 110.44(11) ?
C16 P1 Au . . 109.04(10) ?
C10 P1 Au . . 116.46(10) ?
C1 O1 C8 . . 115.0(2) ?
C1 N1 C2 . . 121.8(3) ?
N1 C1 O1 . . 119.4(3) ?
N1 C1 S1 . . 126.9(3) ?
O1 C1 S1 . . 113.7(2) ?
C3 C2 C7 . . 118.6(4) ?
C3 C2 N1 . . 119.5(3) ?
C7 C2 N1 . . 121.4(4) ?
C2 C3 C4 . . 119.7(4) ?
C2 C3 H3 . . 120.2 ?
C4 C3 H3 . . 120.2 ?
C5 C4 C3 . . 121.3(5) ?
C5 C4 H4 . . 119.4 ?
C3 C4 H4 . . 119.4 ?
C4 C5 C6 . . 119.6(4) ?
C4 C5 H5 . . 120.2 ?
C6 C5 H5 . . 120.2 ?
C7 C6 C5 . . 120.1(4) ?
C7 C6 H6 . . 120.0 ?
C5 C6 H6 . . 120.0 ?
C2 C7 C6 . . 120.7(4) ?
C2 C7 H7 . . 119.6 ?
C6 C7 H7 . . 119.6 ?
O1 C8 C9 . . 107.0(3) ?
O1 C8 H8A . . 110.3 ?
C9 C8 H8A . . 110.3 ?
O1 C8 H8B . . 110.3 ?
C9 C8 H8B . . 110.3 ?
H8A C8 H8B . . 108.6 ?
C8 C9 H9A . . 109.5 ?
C8 C9 H9B . . 109.5 ?
H9A C9 H9B . . 109.5 ?
C8 C9 H9C . . 109.5 ?
H9A C9 H9C . . 109.5 ?
H9B C9 H9C . . 109.5 ?
C15 C10 C11 . . 111.2(3) ?
C15 C10 P1 . . 113.8(2) ?
C11 C10 P1 . . 115.7(2) ?
C15 C10 H10 . . 105.0 ?
C11 C10 H10 . . 105.0 ?
P1 C10 H10 . . 105.0 ?
C10 C11 C12 . . 111.5(3) ?
C10 C11 H11A . . 109.3 ?
C12 C11 H11A . . 109.3 ?
C10 C11 H11B . . 109.3 ?
C12 C11 H11B . . 109.3 ?
H11A C11 H11B . . 108.0 ?
C13 C12 C11 . . 111.7(3) ?
C13 C12 H12A . . 109.3 ?
C11 C12 H12A . . 109.3 ?
C13 C12 H12B . . 109.3 ?
C11 C12 H12B . . 109.3 ?
H12A C12 H12B . . 107.9 ?
C12 C13 C14 . . 112.6(3) ?
C12 C13 H13A . . 109.1 ?
C14 C13 H13A . . 109.1 ?
C12 C13 H13B . . 109.1 ?
C14 C13 H13B . . 109.1 ?
H13A C13 H13B . . 107.8 ?
C15 C14 C13 . . 110.8(3) ?
C15 C14 H14A . . 109.5 ?
C13 C14 H14A . . 109.5 ?
C15 C14 H14B . . 109.5 ?
C13 C14 H14B . . 109.5 ?
H14A C14 H14B . . 108.1 ?
C10 C15 C14 . . 110.8(3) ?
C10 C15 H15A . . 109.5 ?
C14 C15 H15A . . 109.5 ?
C10 C15 H15B . . 109.5 ?
C14 C15 H15B . . 109.5 ?
H15A C15 H15B . . 108.1 ?
C21 C16 C17 . . 110.9(3) ?
C21 C16 P1 . . 115.3(2) ?
C17 C16 P1 . . 109.6(2) ?
C21 C16 H16 . . 106.9 ?
C17 C16 H16 . . 106.9 ?
P1 C16 H16 . . 106.9 ?
C16 C17 C18 . . 112.1(3) ?
C16 C17 H17A . . 109.2 ?
C18 C17 H17A . . 109.2 ?
C16 C17 H17B . . 109.2 ?
C18 C17 H17B . . 109.2 ?
H17A C17 H17B . . 107.9 ?
C19 C18 C17 . . 110.7(3) ?
C19 C18 H18A . . 109.5 ?
C17 C18 H18A . . 109.5 ?
C19 C18 H18B . . 109.5 ?
C17 C18 H18B . . 109.5 ?
H18A C18 H18B . . 108.1 ?
C20 C19 C18 . . 111.3(3) ?
C20 C19 H19A . . 109.4 ?
C18 C19 H19A . . 109.4 ?
C20 C19 H19B . . 109.4 ?
C18 C19 H19B . . 109.4 ?
H19A C19 H19B . . 108.0 ?
C21 C20 C19 . . 111.2(3) ?
C21 C20 H20A . . 109.4 ?
C19 C20 H20A . . 109.4 ?
C21 C20 H20B . . 109.4 ?
C19 C20 H20B . . 109.4 ?
H20A C20 H20B . . 108.0 ?
C16 C21 C20 . . 111.4(3) ?
C16 C21 H21A . . 109.4 ?
C20 C21 H21A . . 109.4 ?
C16 C21 H21B . . 109.4 ?
C20 C21 H21B . . 109.4 ?
H21A C21 H21B . . 108.0 ?
C23 C22 C27 . . 109.9(3) ?
C23 C22 P1 . . 110.7(2) ?
C27 C22 P1 . . 110.4(2) ?
C23 C22 H22 . . 108.6 ?
C27 C22 H22 . . 108.6 ?
P1 C22 H22 . . 108.6 ?
C22 C23 C24 . . 111.3(3) ?
C22 C23 H23A . . 109.4 ?
C24 C23 H23A . . 109.4 ?
C22 C23 H23B . . 109.4 ?
C24 C23 H23B . . 109.4 ?
H23A C23 H23B . . 108.0 ?
C25 C24 C23 . . 112.0(3) ?
C25 C24 H24A . . 109.2 ?
C23 C24 H24A . . 109.2 ?
C25 C24 H24B . . 109.2 ?
C23 C24 H24B . . 109.2 ?
H24A C24 H24B . . 107.9 ?
C24 C25 C26 . . 110.6(3) ?
C24 C25 H25A . . 109.5 ?
C26 C25 H25A . . 109.5 ?
C24 C25 H25B . . 109.5 ?
C26 C25 H25B . . 109.5 ?
H25A C25 H25B . . 108.1 ?
C27 C26 C25 . . 110.9(3) ?
C27 C26 H26A . . 109.5 ?
C25 C26 H26A . . 109.5 ?
C27 C26 H26B . . 109.5 ?
C25 C26 H26B . . 109.5 ?
H26A C26 H26B . . 108.0 ?
C26 C27 C22 . . 111.2(3) ?
C26 C27 H27A . . 109.4 ?
C22 C27 H27A . . 109.4 ?
C26 C27 H27B . . 109.4 ?
C22 C27 H27B . . 109.4 ?
H27A C27 H27B . . 108.0 ?

loop_
_geom_bond_atom_site_label_1
_geom_bond_atom_site_label_2
_geom_bond_site_symmetry_2
_geom_bond_distance
_geom_bond_publ_flag
Au P1 . 2.2687(8) y
Au S1 . 2.3114(8) y
S1 C1 . 1.749(3) ?
P1 C22 . 1.834(3) ?
P1 C16 . 1.852(3) ?
P1 C10 . 1.840(3) ?
O1 C1 . 1.363(4) ?
O1 C8 . 1.441(4) ?
N1 C1 . 1.257(4) ?
N1 C2 . 1.408(4) ?
C2 C3 . 1.382(5) ?
C2 C7 . 1.378(5) ?
C3 C4 . 1.387(5) ?
C3 H3 . 0.9400 ?
C4 C5 . 1.358(7) ?
C4 H4 . 0.9400 ?
C5 C6 . 1.362(7) ?
C5 H5 . 0.9400 ?
C6 C7 . 1.389(6) ?
C6 H6 . 0.9400 ?
C7 H7 . 0.9400 ?
C8 C9 . 1.498(5) ?
C8 H8A . 0.9800 ?
C8 H8B . 0.9800 ?
C9 H9A . 0.9700 ?
C9 H9B . 0.9700 ?
C9 H9C . 0.9700 ?
C10 C15 . 1.520(4) ?
C10 C11 . 1.528(4) ?
C10 H10 . 0.9900 ?
C11 C12 . 1.515(5) ?
C11 H11A . 0.9800 ?
C11 H11B . 0.9800 ?
C12 C13 . 1.500(5) ?
C12 H12A . 0.9800 ?
C12 H12B . 0.9800 ?
C13 C14 . 1.523(5) ?
C13 H13A . 0.9800 ?
C13 H13B . 0.9800 ?
C14 C15 . 1.534(5) ?
C14 H14A . 0.9800 ?
C14 H14B . 0.9800 ?
C15 H15A . 0.9800 ?
C15 H15B . 0.9800 ?
C16 C21 . 1.515(4) ?
C16 C17 . 1.526(4) ?
C16 H16 . 0.9900 ?
C17 C18 . 1.538(4) ?
C17 H17A . 0.9800 ?
C17 H17B . 0.9800 ?
C18 C19 . 1.508(5) ?
C18 H18A . 0.9800 ?
C18 H18B . 0.9800 ?
C19 C20 . 1.507(5) ?
C19 H19A . 0.9800 ?
C19 H19B . 0.9800 ?
C20 C21 . 1.523(4) ?
C20 H20A . 0.9800 ?
C20 H20B . 0.9800 ?
C21 H21A . 0.9800 ?
C21 H21B . 0.9800 ?
C22 C23 . 1.530(4) ?
C22 C27 . 1.536(4) ?
C22 H22 . 0.9900 ?
C23 C24 . 1.527(4) ?
C23 H23A . 0.9800 ?
C23 H23B . 0.9800 ?
C24 C25 . 1.511(5) ?
C24 H24A . 0.9800 ?
C24 H24B . 0.9800 ?
C25 C26 . 1.538(5) ?
C25 H25A . 0.9800 ?
C25 H25B . 0.9800 ?
C26 C27 . 1.523(4) ?
C26 H26A . 0.9800 ?
C26 H26B . 0.9800 ?
C27 H27A . 0.9800 ?
C27 H27B . 0.9800 ?

loop_
_geom_hbond_atom_site_label_D
_geom_hbond_atom_site_label_H
_geom_hbond_atom_site_label_A
_geom_hbond_site_symmetry_A
_geom_hbond_distance_DH
_geom_hbond_distance_HA
_geom_hbond_distance_DA
_geom_hbond_angle_DHA
C20 H20b Cg 2_555 0.98 2.98 3.689(4) 130

loop_
_geom_torsion_atom_site_label_1
_geom_torsion_atom_site_label_2
_geom_torsion_atom_site_label_3
_geom_torsion_atom_site_label_4
_geom_torsion_site_symmetry_1
_geom_torsion_site_symmetry_2
_geom_torsion_site_symmetry_3
_geom_torsion_site_symmetry_4
_geom_torsion
_geom_torsion_publ_flag
P1 Au S1 C1 . . . . 132.9(4) ?
S1 Au P1 C22 . . . . -100.4(4) ?
S1 Au P1 C16 . . . . 17.1(4) ?
S1 Au P1 C10 . . . . 136.6(4) ?
C2 N1 C1 O1 . . . . 177.1(3) ?
C2 N1 C1 S1 . . . . -2.4(5) ?
C8 O1 C1 N1 . . . . -3.9(4) ?
C8 O1 C1 S1 . . . . 175.6(2) ?
Au S1 C1 N1 . . . . 176.1(3) ?
Au S1 C1 O1 . . . . -3.4(2) ?
C1 N1 C2 C3 . . . . -95.3(4) ?
C1 N1 C2 C7 . . . . 92.2(4) ?
C7 C2 C3 C4 . . . . -0.1(6) ?
N1 C2 C3 C4 . . . . -172.8(4) ?
C2 C3 C4 C5 . . . . 1.3(7) ?
C3 C4 C5 C6 . . . . -1.7(7) ?
C4 C5 C6 C7 . . . . 0.8(6) ?
C3 C2 C7 C6 . . . . -0.7(5) ?
N1 C2 C7 C6 . . . . 171.9(3) ?
C5 C6 C7 C2 . . . . 0.4(6) ?
C1 O1 C8 C9 . . . . -178.3(3) ?
C22 P1 C10 C15 . . . . -105.1(2) ?
C16 P1 C10 C15 . . . . 140.6(2) ?
Au P1 C10 C15 . . . . 19.4(3) ?
C22 P1 C10 C11 . . . . 25.4(3) ?
C16 P1 C10 C11 . . . . -88.8(3) ?
Au P1 C10 C11 . . . . 150.0(2) ?
C15 C10 C11 C12 . . . . -55.4(4) ?
P1 C10 C11 C12 . . . . 172.8(2) ?
C10 C11 C12 C13 . . . . 54.1(4) ?
C11 C12 C13 C14 . . . . -54.2(5) ?
C12 C13 C14 C15 . . . . 54.5(5) ?
C11 C10 C15 C14 . . . . 55.9(4) ?
P1 C10 C15 C14 . . . . -171.4(3) ?
C13 C14 C15 C10 . . . . -55.1(4) ?
C22 P1 C16 C21 . . . . -57.7(3) ?
C10 P1 C16 C21 . . . . 56.8(3) ?
Au P1 C16 C21 . . . . -177.2(2) ?
C22 P1 C16 C17 . . . . 176.4(2) ?
C10 P1 C16 C17 . . . . -69.1(2) ?
Au P1 C16 C17 . . . . 56.9(2) ?
C21 C16 C17 C18 . . . . 53.4(4) ?
P1 C16 C17 C18 . . . . -178.2(2) ?
C16 C17 C18 C19 . . . . -54.1(4) ?
C17 C18 C19 C20 . . . . 55.9(4) ?
C18 C19 C20 C21 . . . . -57.5(5) ?
C17 C16 C21 C20 . . . . -54.4(4) ?
P1 C16 C21 C20 . . . . -179.6(3) ?
C19 C20 C21 C16 . . . . 56.7(4) ?
C16 P1 C22 C23 . . . . -54.1(3) ?
C10 P1 C22 C23 . . . . -167.4(2) ?
Au P1 C22 C23 . . . . 64.5(2) ?
C16 P1 C22 C27 . . . . -175.9(2) ?
C10 P1 C22 C27 . . . . 70.8(3) ?
Au P1 C22 C27 . . . . -57.3(2) ?
C27 C22 C23 C24 . . . . -55.8(3) ?
P1 C22 C23 C24 . . . . -177.9(2) ?
C22 C23 C24 C25 . . . . 56.1(4) ?
C23 C24 C25 C26 . . . . -55.4(4) ?
C24 C25 C26 C27 . . . . 55.8(4) ?
C25 C26 C27 C22 . . . . -57.0(4) ?
C23 C22 C27 C26 . . . . 56.7(4) ?
P1 C22 C27 C26 . . . . 179.1(3) ?
